data_7223909
loop_
_publ_author_name
'zhang, ran'
'Zhao, Yun'
'Li, Guo-Ling'
'Yang, Daisheng'
'Ni, Zhong-Hai'

_publ_section_title
;
 A new series of pyrenyl-based triarylamines: syntheses, structures,
 optical properties, electrochemistry and electroluminescence
;
_journal_name_full 'RSC Adv.'
_journal_paper_doi 10.1039/C5RA26017E
_journal_year 2016
_chemical_formula_moiety 'C39 H25 N'
_chemical_formula_sum 'C39 H25 N'
_chemical_formula_weight 507.60
_chemical_name_systematic
; 
 ? 
;
_space_group_IT_number 2
_symmetry_cell_setting triclinic
_symmetry_space_group_name_Hall '-P 1'
_symmetry_space_group_name_H-M 'P -1'
_atom_sites_solution_hydrogens geom
_atom_sites_solution_primary direct
_atom_sites_solution_secondary difmap
_audit_creation_method SHELXL-97
_audit_update_record
;
2015-03-28 deposited with the CCDC.
2016-01-14 downloaded from the CCDC.
;
_cell_angle_alpha 115.84(3)
_cell_angle_beta 110.99(3)
_cell_angle_gamma 90.42(3)
_cell_formula_units_Z 2
_cell_length_a 10.979(2)
_cell_length_b 11.264(2)
_cell_length_c 12.763(3)
_cell_measurement_reflns_used 3245
_cell_measurement_temperature 123(2)
_cell_measurement_theta_max 27.56
_cell_measurement_theta_min 2.34
_cell_volume 1301.0(7)
_computing_cell_refinement 'SAINT-Plus (Bruker, 2001)'
_computing_data_collection 'APEX2 (Bruker, 2004)'
_computing_data_reduction SAINT-Plus
_computing_molecular_graphics 'XP (Sheldrick, 1998)'
_computing_publication_material XP
_computing_structure_refinement 'SHELXL-97 (Sheldrick, 2008)'
_computing_structure_solution 'SHELXS-97 (Sheldrick, 2008)'
_diffrn_ambient_temperature 123(2)
_diffrn_measured_fraction_theta_full 0.989
_diffrn_measured_fraction_theta_max 0.989
_diffrn_measurement_device_type 'Bruker APEX II CCD area-detector'
_diffrn_measurement_method '\f and \w scans'
_diffrn_radiation_monochromator graphite
_diffrn_radiation_source 'fine-focus sealed tube'
_diffrn_radiation_type MoK\a
_diffrn_radiation_wavelength 0.71073
_diffrn_reflns_av_R_equivalents 0.0511
_diffrn_reflns_av_sigmaI/netI 0.0847
_diffrn_reflns_limit_h_max 13
_diffrn_reflns_limit_h_min -13
_diffrn_reflns_limit_k_max 13
_diffrn_reflns_limit_k_min -13
_diffrn_reflns_limit_l_max 15
_diffrn_reflns_limit_l_min -14
_diffrn_reflns_number 10742
_diffrn_reflns_theta_full 25.00
_diffrn_reflns_theta_max 25.00
_diffrn_reflns_theta_min 3.15
_diffrn_standards_decay_% 0
_diffrn_standards_interval_count 0
_diffrn_standards_interval_time 0
_diffrn_standards_number 0
_exptl_absorpt_coefficient_mu 0.074
_exptl_absorpt_correction_T_max 0.9946
_exptl_absorpt_correction_T_min 0.9866
_exptl_absorpt_correction_type multi-scan
_exptl_absorpt_process_details '(SADABS; Sheldrick, 2003)'
_exptl_crystal_colour Yellow
_exptl_crystal_density_diffrn 1.296
_exptl_crystal_density_method 'not measured'
_exptl_crystal_description Strip
_exptl_crystal_F_000 532
_exptl_crystal_size_max 0.16
_exptl_crystal_size_mid 0.08
_exptl_crystal_size_min 0.06
_refine_diff_density_max 0.295
_refine_diff_density_min -0.377
_refine_diff_density_rms 0.091
_refine_ls_extinction_coef 0.178(9)
_refine_ls_extinction_expression Fc^*^=kFc[1+0.001xFc^2^\l^3^/sin(2\q)]^-1/4^
_refine_ls_extinction_method SHELXL
_refine_ls_goodness_of_fit_ref 0.972
_refine_ls_hydrogen_treatment noref
_refine_ls_matrix_type full
_refine_ls_number_parameters 363
_refine_ls_number_reflns 4524
_refine_ls_number_restraints 0
_refine_ls_restrained_S_all 0.972
_refine_ls_R_factor_all 0.0672
_refine_ls_R_factor_gt 0.0497
_refine_ls_shift/su_max 0.000
_refine_ls_shift/su_mean 0.000
_refine_ls_structure_factor_coef Fsqd
_refine_ls_weighting_details 'calc w=1/[\s^2^(Fo^2^)+(0.0578P)^2^+0.0000P] where P=(Fo^2^+2Fc^2^)/3'
_refine_ls_weighting_scheme calc
_refine_ls_wR_factor_gt 0.1032
_refine_ls_wR_factor_ref 0.1119
_reflns_number_gt 3233
_reflns_number_total 4524
_reflns_threshold_expression >2sigma(I)
_cod_data_source_file c5ra26017e2.cif
_cod_data_source_block 2
_cod_depositor_comments
;
The following automatic conversions were performed:

'_symmetry_cell_setting' value 'Triclinic' changed to 'triclinic'
according to
/usr/data/users/saulius/crontab/automatic-downloads/rss-feeds/RSC/lib/dictionaries/cif_core.dic
dictionary named 'cif_core.dic' version 2.4.2 from 2011-04-26.

Automatic conversion script
Id: cif_fix_values 4268 2015-11-12 08:31:59Z antanas 
;
_cod_original_cell_volume 1300.9(5)
_cod_database_code 7223909

loop_
_symmetry_equiv_pos_as_xyz
'x, y, z'
'-x, -y, -z'

loop_
_atom_site_label
_atom_site_type_symbol
_atom_site_fract_x
_atom_site_fract_y
_atom_site_fract_z
_atom_site_U_iso_or_equiv
_atom_site_adp_type
_atom_site_occupancy
_atom_site_symmetry_multiplicity
_atom_site_calc_flag
_atom_site_refinement_flags
N1 N -0.06435(11) 0.42127(11) 0.18071(11) 0.0238(3) Uani 1 1 d .
C1 C -0.02427(14) 0.55164(14) 0.19782(13) 0.0226(3) Uani 1 1 d .
C2 C -0.08029(13) 0.66118(14) 0.25649(13) 0.0217(3) Uani 1 1 d .
C3 C -0.17593(14) 0.65204(14) 0.30678(13) 0.0240(4) Uani 1 1 d .
H3 H -0.2032 0.5703 0.3012 0.029 Uiso 1 1 calc R
C4 C -0.22726(14) 0.75915(14) 0.36197(14) 0.0252(4) Uani 1 1 d .
H4 H -0.2894 0.7490 0.3929 0.030 Uiso 1 1 calc R
C5 C -0.18881(13) 0.88761(14) 0.37426(13) 0.0227(3) Uani 1 1 d .
C6 C -0.23975(14) 1.00024(14) 0.43189(13) 0.0264(4) Uani 1 1 d .
H6 H -0.3028 0.9924 0.4627 0.032 Uiso 1 1 calc R
C7 C -0.19764(14) 1.12313(15) 0.44368(14) 0.0282(4) Uani 1 1 d .
H7 H -0.2322 1.1971 0.4827 0.034 Uiso 1 1 calc R
C8 C -0.10480(14) 1.13711(14) 0.39808(14) 0.0262(4) Uani 1 1 d .
H8 H -0.0782 1.2203 0.4061 0.031 Uiso 1 1 calc R
C9 C -0.05025(14) 1.02809(14) 0.34000(13) 0.0233(3) Uani 1 1 d .
C10 C 0.05019(15) 1.04066(15) 0.29607(14) 0.0270(4) Uani 1 1 d .
H10 H 0.0773 1.1228 0.3024 0.032 Uiso 1 1 calc R
C11 C 0.10539(14) 0.93635(15) 0.24623(13) 0.0271(4) Uani 1 1 d .
H11 H 0.1723 0.9485 0.2213 0.032 Uiso 1 1 calc R
C12 C 0.06431(14) 0.80621(14) 0.23021(13) 0.0227(3) Uani 1 1 d .
C13 C 0.11991(14) 0.69617(14) 0.17788(13) 0.0255(4) Uani 1 1 d .
H13 H 0.1884 0.7070 0.1543 0.031 Uiso 1 1 calc R
C14 C 0.07558(14) 0.57169(15) 0.16039(13) 0.0247(4) Uani 1 1 d .
H14 H 0.1129 0.4995 0.1229 0.030 Uiso 1 1 calc R
C15 C -0.09261(13) 0.90126(14) 0.32769(13) 0.0211(3) Uani 1 1 d .
C16 C -0.03716(13) 0.78849(14) 0.26988(13) 0.0210(3) Uani 1 1 d .
C17 C 0.03834(14) 0.34455(14) 0.19642(14) 0.0231(4) Uani 1 1 d .
C18 C 0.03923(15) 0.23037(14) 0.09273(14) 0.0258(4) Uani 1 1 d .
H18 H -0.0310 0.1999 0.0138 0.031 Uiso 1 1 calc R
C19 C 0.14234(15) 0.16148(14) 0.10469(14) 0.0259(4) Uani 1 1 d .
H19 H 0.1403 0.0851 0.0339 0.031 Uiso 1 1 calc R
C20 C 0.24976(14) 0.20442(14) 0.22142(14) 0.0237(3) Uani 1 1 d .
C21 C 0.35839(15) 0.13494(15) 0.23802(15) 0.0292(4) Uani 1 1 d .
H21 H 0.3610 0.0612 0.1677 0.035 Uiso 1 1 calc R
C22 C 0.45661(15) 0.17422(16) 0.35317(15) 0.0313(4) Uani 1 1 d .
H22 H 0.5250 0.1262 0.3607 0.038 Uiso 1 1 calc R
C23 C 0.45869(14) 0.28814(15) 0.46462(14) 0.0268(4) Uani 1 1 d .
C24 C 0.55872(15) 0.33052(17) 0.58594(15) 0.0335(4) Uani 1 1 d .
H24 H 0.6271 0.2829 0.5962 0.040 Uiso 1 1 calc R
C25 C 0.55769(16) 0.44170(17) 0.69049(16) 0.0346(4) Uani 1 1 d .
H25 H 0.6254 0.4683 0.7701 0.042 Uiso 1 1 calc R
C26 C 0.45679(15) 0.51414(15) 0.67811(15) 0.0298(4) Uani 1 1 d .
H26 H 0.4577 0.5893 0.7493 0.036 Uiso 1 1 calc R
C27 C 0.35388(14) 0.47525(14) 0.55979(14) 0.0251(4) Uani 1 1 d .
C28 C 0.24407(15) 0.54370(14) 0.54364(14) 0.0270(4) Uani 1 1 d .
H28 H 0.2426 0.6183 0.6140 0.032 Uiso 1 1 calc R
C29 C 0.14311(15) 0.50271(14) 0.42922(14) 0.0255(4) Uani 1 1 d .
H29 H 0.0729 0.5485 0.4228 0.031 Uiso 1 1 calc R
C30 C 0.14177(14) 0.38983(13) 0.31709(13) 0.0217(3) Uani 1 1 d .
C31 C 0.24890(14) 0.31953(14) 0.32945(13) 0.0217(3) Uani 1 1 d .
C32 C 0.35452(14) 0.36144(14) 0.45122(14) 0.0231(3) Uani 1 1 d .
C33 C -0.19960(14) 0.35417(14) 0.11239(13) 0.0227(4) Uani 1 1 d .
C34 C -0.29385(14) 0.39522(15) 0.03496(13) 0.0266(4) Uani 1 1 d .
H34 H -0.2674 0.4641 0.0215 0.032 Uiso 1 1 calc R
C35 C -0.42684(15) 0.33441(15) -0.02231(14) 0.0290(4) Uani 1 1 d .
H35 H -0.4882 0.3640 -0.0732 0.035 Uiso 1 1 calc R
C36 C -0.47110(15) 0.23071(15) -0.00593(14) 0.0293(4) Uani 1 1 d .
C37 C -0.37528(15) 0.18759(15) 0.06843(14) 0.0301(4) Uani 1 1 d .
H37 H -0.4015 0.1165 0.0793 0.036 Uiso 1 1 calc R
C38 C -0.24205(15) 0.24738(14) 0.12669(14) 0.0266(4) Uani 1 1 d .
H38 H -0.1805 0.2161 0.1757 0.032 Uiso 1 1 calc R
C39 C -0.61671(16) 0.16972(18) -0.06342(16) 0.0436(5) Uani 1 1 d .
H39A H -0.6369 0.0885 -0.1414 0.065 Uiso 1 1 calc R
H39B H -0.6689 0.2323 -0.0804 0.065 Uiso 1 1 calc R
H39C H -0.6371 0.1495 -0.0051 0.065 Uiso 1 1 calc R

loop_
_atom_site_aniso_label
_atom_site_aniso_U_11
_atom_site_aniso_U_22
_atom_site_aniso_U_33
_atom_site_aniso_U_23
_atom_site_aniso_U_13
_atom_site_aniso_U_12
N1 0.0217(7) 0.0220(6) 0.0273(7) 0.0123(6) 0.0083(6) 0.0056(5)
C1 0.0217(8) 0.0246(8) 0.0200(8) 0.0115(7) 0.0054(6) 0.0045(7)
C2 0.0206(8) 0.0250(8) 0.0182(8) 0.0099(7) 0.0068(6) 0.0050(6)
C3 0.0247(8) 0.0236(8) 0.0249(8) 0.0121(7) 0.0102(7) 0.0033(7)
C4 0.0222(8) 0.0302(8) 0.0258(8) 0.0141(7) 0.0114(7) 0.0047(7)
C5 0.0198(8) 0.0271(8) 0.0189(8) 0.0104(7) 0.0057(7) 0.0050(7)
C6 0.0228(8) 0.0309(9) 0.0254(8) 0.0125(7) 0.0106(7) 0.0079(7)
C7 0.0266(9) 0.0271(8) 0.0266(9) 0.0103(7) 0.0090(7) 0.0096(7)
C8 0.0292(9) 0.0218(8) 0.0253(8) 0.0119(7) 0.0074(7) 0.0052(7)
C9 0.0235(8) 0.0260(8) 0.0178(8) 0.0107(7) 0.0053(6) 0.0044(7)
C10 0.0316(9) 0.0253(8) 0.0253(8) 0.0133(7) 0.0110(7) 0.0008(7)
C11 0.0264(9) 0.0319(9) 0.0244(8) 0.0133(7) 0.0117(7) 0.0009(7)
C12 0.0216(8) 0.0270(8) 0.0182(8) 0.0103(7) 0.0070(7) 0.0038(7)
C13 0.0235(8) 0.0323(9) 0.0243(8) 0.0141(7) 0.0122(7) 0.0068(7)
C14 0.0247(8) 0.0270(8) 0.0231(8) 0.0114(7) 0.0106(7) 0.0089(7)
C15 0.0191(8) 0.0245(8) 0.0166(7) 0.0094(6) 0.0042(6) 0.0037(6)
C16 0.0193(8) 0.0250(8) 0.0164(7) 0.0099(6) 0.0044(6) 0.0034(6)
C17 0.0227(8) 0.0216(8) 0.0291(9) 0.0140(7) 0.0124(7) 0.0066(7)
C18 0.0270(8) 0.0265(8) 0.0230(8) 0.0117(7) 0.0091(7) 0.0047(7)
C19 0.0299(9) 0.0233(8) 0.0245(8) 0.0085(7) 0.0144(7) 0.0062(7)
C20 0.0252(8) 0.0241(8) 0.0292(9) 0.0153(7) 0.0150(7) 0.0069(7)
C21 0.0300(9) 0.0293(8) 0.0339(9) 0.0140(8) 0.0197(8) 0.0103(7)
C22 0.0259(9) 0.0353(9) 0.0419(10) 0.0218(8) 0.0184(8) 0.0142(7)
C23 0.0222(8) 0.0335(9) 0.0323(9) 0.0199(8) 0.0133(7) 0.0069(7)
C24 0.0240(9) 0.0464(10) 0.0375(10) 0.0250(9) 0.0135(8) 0.0129(8)
C25 0.0254(9) 0.0480(10) 0.0308(9) 0.0218(9) 0.0075(7) 0.0042(8)
C26 0.0301(9) 0.0316(9) 0.0266(9) 0.0126(7) 0.0115(7) 0.0037(7)
C27 0.0255(8) 0.0270(8) 0.0265(9) 0.0143(7) 0.0121(7) 0.0024(7)
C28 0.0345(9) 0.0227(8) 0.0246(8) 0.0098(7) 0.0143(7) 0.0064(7)
C29 0.0271(9) 0.0240(8) 0.0283(9) 0.0132(7) 0.0129(7) 0.0088(7)
C30 0.0224(8) 0.0207(8) 0.0253(8) 0.0122(7) 0.0113(7) 0.0043(6)
C31 0.0213(8) 0.0220(7) 0.0251(8) 0.0128(7) 0.0108(7) 0.0023(6)
C32 0.0210(8) 0.0263(8) 0.0265(8) 0.0150(7) 0.0110(7) 0.0039(7)
C33 0.0235(8) 0.0217(8) 0.0199(8) 0.0064(7) 0.0096(7) 0.0059(7)
C34 0.0287(9) 0.0279(8) 0.0252(8) 0.0134(7) 0.0118(7) 0.0075(7)
C35 0.0266(9) 0.0329(9) 0.0236(8) 0.0120(7) 0.0075(7) 0.0103(7)
C36 0.0265(9) 0.0320(9) 0.0231(8) 0.0088(7) 0.0085(7) 0.0034(7)
C37 0.0321(9) 0.0279(8) 0.0261(9) 0.0106(7) 0.0100(7) 0.0009(7)
C38 0.0277(9) 0.0270(8) 0.0239(8) 0.0122(7) 0.0089(7) 0.0078(7)
C39 0.0317(10) 0.0552(11) 0.0381(10) 0.0229(9) 0.0068(8) -0.0006(9)

loop_
_atom_type_symbol
_atom_type_description
_atom_type_scat_dispersion_real
_atom_type_scat_dispersion_imag
_atom_type_scat_source
C C 0.0033 0.0016 'International Tables Vol C Tables 4.2.6.8 and 6.1.1.4'
H H 0.0000 0.0000 'International Tables Vol C Tables 4.2.6.8 and 6.1.1.4'
N N 0.0061 0.0033 'International Tables Vol C Tables 4.2.6.8 and 6.1.1.4'

loop_
_geom_angle_atom_site_label_1
_geom_angle_atom_site_label_2
_geom_angle_atom_site_label_3
_geom_angle
C33 N1 C1 121.22(11)
C33 N1 C17 119.44(11)
C1 N1 C17 116.17(11)
C14 C1 C2 119.75(13)
C14 C1 N1 119.16(13)
C2 C1 N1 121.04(12)
C1 C2 C16 118.46(13)
C1 C2 C3 123.48(13)
C16 C2 C3 118.03(13)
C4 C3 C2 121.63(14)
C4 C3 H3 119.2
C2 C3 H3 119.2
C3 C4 C5 121.88(14)
C3 C4 H4 119.1
C5 C4 H4 119.1
C6 C5 C15 118.90(13)
C6 C5 C4 122.95(13)
C15 C5 C4 118.15(13)
C5 C6 C7 120.84(14)
C5 C6 H6 119.6
C7 C6 H6 119.6
C8 C7 C6 120.65(14)
C8 C7 H7 119.7
C6 C7 H7 119.7
C7 C8 C9 120.96(14)
C7 C8 H8 119.5
C9 C8 H8 119.5
C8 C9 C15 118.86(13)
C8 C9 C10 122.26(14)
C15 C9 C10 118.85(14)
C11 C10 C9 121.15(14)
C11 C10 H10 119.4
C9 C10 H10 119.4
C10 C11 C12 121.86(14)
C10 C11 H11 119.1
C12 C11 H11 119.1
C13 C12 C11 122.78(13)
C13 C12 C16 118.38(13)
C11 C12 C16 118.84(14)
C14 C13 C12 121.34(14)
C14 C13 H13 119.3
C12 C13 H13 119.3
C13 C14 C1 121.30(14)
C13 C14 H14 119.4
C1 C14 H14 119.4
C16 C15 C5 120.28(13)
C16 C15 C9 119.92(13)
C5 C15 C9 119.80(13)
C2 C16 C15 119.99(13)
C2 C16 C12 120.67(13)
C15 C16 C12 119.31(13)
C30 C17 C18 120.18(14)
C30 C17 N1 119.15(13)
C18 C17 N1 120.60(13)
C19 C18 C17 121.19(14)
C19 C18 H18 119.4
C17 C18 H18 119.4
C18 C19 C20 121.07(14)
C18 C19 H19 119.5
C20 C19 H19 119.5
C19 C20 C31 118.46(14)
C19 C20 C21 122.77(14)
C31 C20 C21 118.73(14)
C22 C21 C20 121.37(15)
C22 C21 H21 119.3
C20 C21 H21 119.3
C21 C22 C23 121.75(15)
C21 C22 H22 119.1
C23 C22 H22 119.1
C24 C23 C32 118.52(15)
C24 C23 C22 123.06(15)
C32 C23 C22 118.42(14)
C23 C24 C25 121.17(15)
C23 C24 H24 119.4
C25 C24 H24 119.4
C26 C25 C24 120.66(15)
C26 C25 H25 119.7
C24 C25 H25 119.7
C25 C26 C27 120.50(15)
C25 C26 H26 119.8
C27 C26 H26 119.8
C32 C27 C26 119.31(14)
C32 C27 C28 118.35(14)
C26 C27 C28 122.31(14)
C29 C28 C27 121.76(14)
C29 C28 H28 119.1
C27 C28 H28 119.1
C28 C29 C30 121.41(14)
C28 C29 H29 119.3
C30 C29 H29 119.3
C17 C30 C31 118.69(13)
C17 C30 C29 122.91(14)
C31 C30 C29 118.39(13)
C20 C31 C30 120.35(13)
C20 C31 C32 119.49(14)
C30 C31 C32 120.13(13)
C27 C32 C23 119.84(14)
C27 C32 C31 119.94(14)
C23 C32 C31 120.21(14)
C34 C33 C38 118.14(13)
C34 C33 N1 122.09(13)
C38 C33 N1 119.70(13)
C33 C34 C35 120.60(14)
C33 C34 H34 119.7
C35 C34 H34 119.7
C34 C35 C36 121.87(14)
C34 C35 H35 119.1
C36 C35 H35 119.1
C37 C36 C35 116.99(14)
C37 C36 C39 121.51(14)
C35 C36 C39 121.48(14)
C38 C37 C36 121.92(14)
C38 C37 H37 119.0
C36 C37 H37 119.0
C37 C38 C33 120.41(14)
C37 C38 H38 119.8
C33 C38 H38 119.8
C36 C39 H39A 109.5
C36 C39 H39B 109.5
H39A C39 H39B 109.5
C36 C39 H39C 109.5
H39A C39 H39C 109.5
H39B C39 H39C 109.5

loop_
_geom_bond_atom_site_label_1
_geom_bond_atom_site_label_2
_geom_bond_distance
N1 C33 1.4205(19)
N1 C1 1.4283(17)
N1 C17 1.4358(18)
C1 C14 1.395(2)
C1 C2 1.413(2)
C2 C16 1.424(2)
C2 C3 1.437(2)
C3 C4 1.350(2)
C3 H3 0.9300
C4 C5 1.429(2)
C4 H4 0.9300
C5 C6 1.398(2)
C5 C15 1.421(2)
C6 C7 1.383(2)
C6 H6 0.9300
C7 C8 1.380(2)
C7 H7 0.9300
C8 C9 1.397(2)
C8 H8 0.9300
C9 C15 1.4227(19)
C9 C10 1.435(2)
C10 C11 1.337(2)
C10 H10 0.9300
C11 C12 1.434(2)
C11 H11 0.9300
C12 C13 1.392(2)
C12 C16 1.4234(19)
C13 C14 1.376(2)
C13 H13 0.9300
C14 H14 0.9300
C15 C16 1.430(2)
C17 C30 1.405(2)
C17 C18 1.390(2)
C18 C19 1.378(2)
C18 H18 0.9300
C19 C20 1.396(2)
C19 H19 0.9300
C20 C31 1.426(2)
C20 C21 1.434(2)
C21 C22 1.345(2)
C21 H21 0.9300
C22 C23 1.434(2)
C22 H22 0.9300
C23 C24 1.400(2)
C23 C32 1.420(2)
C24 C25 1.380(2)
C24 H24 0.9300
C25 C26 1.385(2)
C25 H25 0.9300
C26 C27 1.394(2)
C26 H26 0.9300
C27 C32 1.422(2)
C27 C28 1.437(2)
C28 C29 1.349(2)
C28 H28 0.9300
C29 C30 1.436(2)
C29 H29 0.9300
C30 C31 1.423(2)
C31 C32 1.430(2)
C33 C34 1.391(2)
C33 C38 1.393(2)
C34 C35 1.385(2)
C34 H34 0.9300
C35 C36 1.386(2)
C35 H35 0.9300
C36 C37 1.392(2)
C36 C39 1.507(2)
C37 C38 1.384(2)
C37 H37 0.9300
C38 H38 0.9300
C39 H39A 0.9600
C39 H39B 0.9600
C39 H39C 0.9600
